data_2101548
loop_
_publ_author_name
'Briozzo, P.'
'Kondo, T.'
'Sada, K.'
'Miyata, M.'
'Miki, K.'

_publ_section_title
;
 Structures of three inclusion compounds of cholanamide with either
 (<i>S</i>)-enantiomer, (<i>R</i>)-enantiomer or an optically resolved
 mixture of butan-2-ol
;
_journal_issue 4
_journal_name_full 'Acta Crystallographica Section B'
_journal_page_first 728
_journal_page_last 733
_journal_paper_doi 10.1107/S0108768196004569
_journal_volume 52
_journal_year 1996
_chemical_formula_moiety 'C24 H41 N1 O4, C4 H10 O1'
_chemical_formula_sum 'C28 H51 N O5'
_chemical_formula_weight 481.71
_space_group_IT_number 4
_symmetry_cell_setting monoclinic
_symmetry_space_group_name_Hall 'P 2yb'
_symmetry_space_group_name_H-M 'P 1 21 1'
_atom_type_scat_source IntTabIV
_cell_angle_alpha 90.0
_cell_angle_beta 104.820(10)
_cell_angle_gamma 90.0
_cell_formula_units_Z 2
_cell_length_a 13.2510(10)
_cell_length_b 7.8690(10)
_cell_length_c 14.0450(10)
_cell_measurement_reflns_used 25
_cell_measurement_temperature 298
_cell_measurement_theta_max 29.3
_cell_measurement_theta_min 22.5
_cell_volume 1415.8(2)
_diffrn_measurement_device 'Rigaku AFC-5R'
_diffrn_measurement_method \q/2\q
_diffrn_radiation_type MoK\a
_diffrn_radiation_wavelength 0.71073
_diffrn_reflns_av_R_equivalents 0.018
_diffrn_reflns_limit_h_max 16
_diffrn_reflns_limit_h_min 0
_diffrn_reflns_limit_k_max 9
_diffrn_reflns_limit_k_min 0
_diffrn_reflns_limit_l_max 17
_diffrn_reflns_limit_l_min -17
_diffrn_reflns_number 2888
_diffrn_reflns_theta_max 25.25
_diffrn_standards_decay_% 0.1
_diffrn_standards_interval_count 150
_diffrn_standards_number 3
_exptl_absorpt_coefficient_mu 0.0708
_exptl_absorpt_correction_T_max 1.00
_exptl_absorpt_correction_T_min 0.98
_exptl_absorpt_correction_type 'azimuthal scan'
_exptl_crystal_colour colorless
_exptl_crystal_density_diffrn 1.130
_exptl_crystal_density_meas 1.10
_exptl_crystal_description prism
_exptl_crystal_size_max 0.60
_exptl_crystal_size_mid 0.20
_exptl_crystal_size_min 0.10
_refine_diff_density_max 0.16
_refine_diff_density_min -0.22
_refine_ls_extinction_method none
_refine_ls_goodness_of_fit_obs 2.06
_refine_ls_hydrogen_treatment
;H atoms of 2-butanol were not refined, positions of other
 H atoms were refined
;
_refine_ls_number_parameters 438
_refine_ls_number_reflns 1473
_refine_ls_R_factor_obs 0.051
_refine_ls_shift/esd_max '0.07 for host, 1.03 for guest'
_refine_ls_structure_factor_coef F
_refine_ls_weighting_details 'w = 4|F|^2^/\s^2^(F)'
_refine_ls_weighting_scheme calc
_refine_ls_wR_factor_obs 0.058
_reflns_number_observed 1473
_reflns_number_total 2766
_reflns_observed_criterion I>3\s(I)
_cod_data_source_file as0702.cif
_cod_data_source_block camsrb
_cod_depositor_comments
;
The following automatic conversions were performed:

'_refine_ls_weighting_scheme' value 'w = 4|F|^2^/\s^2^(F)' was
changed to 'calc'. New tag '_refine_ls_weighting_details' was
created. The value of the new tag was set to 'w = 4|F|^2^/\s^2^(F)'.

Automatic conversion script
Id: cif_fix_values 3143 2015-03-26 13:38:13Z robertas 
;
_cod_original_cell_volume 1415.9(3)
_cod_original_sg_symbol_Hall 'P 2y1'
_cod_original_formula_sum 'C28 H51 N1 O5'
_cod_database_code 2101548

loop_
_symmetry_equiv_pos_as_xyz
x,y,z
-x,y+1/2,-z

loop_
_atom_site_label
_atom_site_fract_x
_atom_site_fract_y
_atom_site_fract_z
_atom_site_occupancy
C1 1.1637(7) .860(2) .8944(6) 1.0
C2 1.1186(7) .829(2) .9815(6) 1.0
C3 1.1482(8) .655(2) 1.0257(6) 1.0
C4 1.1116(8) .522(2) .9484(5) 1.0
C5 1.1541(6) .545(2) .8572(6) 1.0
C6 1.1162(6) .401(2) .7831(6) 1.0
C7 1.0034(6) .418(2) .7247(6) 1.0
C8 .9812(6) .5950(10) .6781(5) 1.0
C9 1.0148(6) .740(2) .7540(6) 1.0
C10 1.1328(6) .7260(10) .8105(5) 1.0
C11 .9845(6) .9120(10) .7042(6) 1.0
C12 .8691(6) .930(2) .6496(5) 1.0
C13 0.8366(5) .7870(10) .5724(5) 1.0
C14 .8658(6) .617(2) .6267(6) 1.0
C15 .8145(7) .483(2) .5520(6) 1.0
C16 .7124(7) .565(2) .4963(7) 1.0
C17 .7181(6) .757(2) .5264(6) 1.0
C18 .8926(7) .811(2) .4916(6) 1.0
C19 1.2029(6) .753(2) .7389(6) 1.0
C20 .6582(6) .871(2) .4407(6) 1.0
C21 .6690(10) 1.062(2) .4621(8) 1.0
C22 .5424(7) .815(2) .4117(7) 1.0
C23 .4832(7) .867(2) .3098(7) 1.0
C24 .3719(8) .798(2) .2834(7) 1.0
O25 1.0990(7) .630 1.1052(5) 1.0
O26 .8087(6) .9290(10) .7205(5) 1.0
O27 .3544(6) .651(2) .3009(6) 1.0
N28 .2995(6) .900(2) .2411(6) 1.0
O29 .9312(5) .3950(10) .7832(4) 1.0
C1G .494(3) 1.350(3) .193(3) 1.0
C2G .393(2) 1.322(2) .128(3) 1.0
C3G .379(3) 1.200(3) .043(2) 1.0
C4GS .422(4) 1.262(4) -.037(3) 0.61
C4GR .517(5) 1.500(5) .153(7) 0.39
O5G .339(2) 1.247(2) .1900(10) 1.0
H1A 1.144 1.000 .871 1.0
H1B 1.229 .861 .912 1.0
H2A 1.141 .923 1.030 1.0
H2B 1.040 .840 .963 1.0
H3 1.217 .656 1.056 1.0
H4A 1.131 .410 .975 1.0
H4B 1.028 .536 .930 1.0
H5 1.229 .525 .883 1.0
H6A 1.158 .382 .736 1.0
H6B 1.125 .284 .825 1.0
H7 .986 .319 .669 1.0
H8 1.020 .607 .631 1.0
H9 .976 .727 .801 1.0
H11A .997 .986 .744 1.0
H11B 1.036 .951 .646 1.0
H12 .860 1.045 .615 1.0
H14 .830 .611 .674 1.0
H15A .856 .457 .507 1.0
H15B .809 .380 .584 1.0
H16A .696 .551 .415 1.0
H16B .651 .506 .509 1.0
H17 .691 .762 .572 1.0
H18A .966 .806 .519 1.0
H18B .872 .723 .444 1.0
H18C .875 .918 .461 1.0
H19A 1.274 .739 .774 1.0
H19B 1.185 .673 .687 1.0
H19C 1.192 .865 .712 1.0
H20 .691 .850 .393 1.0
H21A .740 1.092 .480 1.0
H21B .634 1.123 .405 1.0
H21C .638 1.088 .515 1.0
H22A .547 .695 .421 1.0
H22B .506 .848 .459 1.0
H23A .481 .988 .306 1.0
H23B .519 .825 .264 1.0
H25 1.124 .561 1.136 1.0
H26 .769 .992 .710 1.0
H28A .224 .908 .232 1.0
H28B .314 1.033 .221 1.0
H29 .942 .307 .814 1.0
H1GA .491 1.364 .259 1.0
H1GB .542 1.262 .189 1.0
H2G .362 1.428 .105 1.0
H3GA .413 1.096 .067 1.0
H3GB .306 1.180 .018 1.0
H4GSA .494 1.282 -.012 1.0
H4GSB .411 1.179 -.088 1.0
H4GSC .388 1.365 -.062 1.0
H4GRA .584 1.538 .188 1.0
H4GRB .517 1.482 .086 1.0
H4GRC .466 1.583 .156 1.0
H5G .288 1.309 .221 1.0

loop_
_geom_angle_atom_site_label_1
_geom_angle_atom_site_label_2
_geom_angle_atom_site_label_3
_geom_angle
_geom_angle_publ_flag
C2 C1 C10 114.9(8) no
C1 C2 C3 111.3(8) no
C2 C3 C4 109.5(7) no
C2 C3 O25 108.7(8) no
C4 C3 O25 109.8(8) no
C3 C4 C5 113.7(8) no
C4 C5 C6 110.6(8) no
C4 C5 C10 113.1(7) no
C6 C5 C10 113.3(7) no
C5 C6 C7 114.1(8) no
C6 C7 C8 111.5(8) no
C6 C7 O29 113.1(6) no
C8 C7 O29 106.1(7) no
C7 C8 C9 112.7(6) no
C7 C8 C14 111.4(7) no
C9 C8 C14 108.6(6) no
C8 C9 C10 111.8(7) no
C8 C9 C11 110.0(6) no
C10 C9 C11 113.9(6) no
C1 C10 C5 108.4(6) no
C1 C10 C9 111.8(6) no
C1 C10 C19 108.3(7) no
C5 C10 C9 109.1(7) no
C5 C10 C19 108.9(7) no
C9 C10 C19 110.4(6) no
C9 C11 C12 115.0(7) no
C11 C12 C13 110.3(7) no
C11 C12 O26 108.4(6) no
C13 C12 O26 112.3(6) no
C12 C13 C14 107.2(5) no
C12 C13 C17 118.2(7) no
C12 C13 C18 109.4(7) no
C14 C13 C17 100.0(6) no
C14 C13 C18 111.7(7) no
C17 C13 C18 110.1(6) no
C8 C14 C13 115.3(7) no
C8 C14 C15 117.7(7) no
C13 C14 C15 104.5(6) no
C14 C15 C16 104.0(7) no
C15 C16 C17 107.2(7) no
C13 C17 C16 103.4(7) no
C13 C17 C20 119.8(7) no
C16 C17 C20 111.7(7) no
C17 C20 C21 114.4(8) no
C17 C20 C22 108.4(8) no
C21 C20 C22 111.6(9) no
C20 C22 C23 114.5(8) no
C22 C23 C24 111.8(9) no
C23 C24 O27 120.8(13) no
C23 C24 N28 117.0(13) no
O27 C24 N28 122.2(11) no
C2G C1G C4GR 98(6) no
C1G C2G C3G 121(4) no
C1G C2G O5G 102(4) no
C3G C2G O5G 104(3) no
C2G C3G C4GS 114(5) no

loop_
_geom_bond_atom_site_label_1
_geom_bond_atom_site_label_2
_geom_bond_distance
_geom_bond_publ_flag
C1 C2 1.512(12) no
C1 C10 1.556(12) no
C2 C3 1.513(13) no
C3 C4 1.497(12) no
C3 O25 1.443(11) no
C4 C5 1.536(11) no
C5 C6 1.534(12) no
C5 C10 1.563(12) no
C6 C7 1.516(11) no
C7 C8 1.535(12) no
C7 O29 1.423(9) no
C8 C9 1.547(10) no
C8 C14 1.525(10) no
C9 C10 1.566(10) no
C9 C11 1.529(11) no
C10 C19 1.548(11) no
C11 C12 1.532(11) no
C12 C13 1.545(11) no
C12 O26 1.428(10) no
C13 C14 1.539(11) no
C13 C17 1.556(10) no
C13 C18 1.518(11) no
C14 C15 1.520(11) no
C15 C16 1.522(12) no
C16 C17 1.565(13) no
C17 C20 1.548(11) no
C20 C21 1.532(15) no
C20 C22 1.548(12) no
C22 C23 1.502(12) no
C23 C24 1.526(13) no
C24 O27 1.217(15) no
C24 N28 1.275(16) no
C1G C2G 1.43(5) no
C1G C4GR 1.38(6) no
C2G C3G 1.51(4) no
C2G O5G 1.39(4) no
C3G C4GS 1.47(5) no
